data_4000322
loop_
_publ_author_name
'Thurston, John H.'
'Ould-Ely, Teyeb'
'Trahan, Daniel'
'Whitmire, Kenton H.'

_publ_section_title
;
Nanostructured bimetallic oxide ion conducting ceramics
from single-source molecular precursors
;
_journal_name_full 'Chemistry of Materials'
_journal_paper_doi 10.1021/cm0342851
_journal_year 2003
_chemical_formula_sum 'C37 H30 Bi Cu N2 O11'
_chemical_formula_weight 951.15
_space_group_IT_number 2
_symmetry_cell_setting triclinic
_symmetry_space_group_name_Hall '-P 1'
_symmetry_space_group_name_H-M 'P -1'
_atom_sites_solution_hydrogens geom
_atom_sites_solution_primary direct
_atom_sites_solution_secondary difmap
_cell_angle_alpha 93.17(3)
_cell_angle_beta 108.60(3)
_cell_angle_gamma 106.38(3)
_cell_formula_units_Z 2
_cell_length_a 10.240(2)
_cell_length_b 13.279(3)
_cell_length_c 13.705(3)
_cell_measurement_reflns_used 4639
_cell_measurement_temperature 293(2)
_cell_measurement_theta_max 46.590
_cell_measurement_theta_min 4.425
_cell_volume 1672.7(6)
_diffrn_ambient_temperature 293(2)
_diffrn_detector_area_resol_mean ?
_diffrn_measurement_device_type 'Bruker SMART 1k CCD'
_diffrn_measurement_method '2 theta/omega'
_diffrn_radiation_monochromator graphite
_diffrn_radiation_source 'normal-focus sealed tube'
_diffrn_radiation_type MoK\a
_diffrn_radiation_wavelength 0.71073
_diffrn_reflns_av_R_equivalents 0.0261
_diffrn_reflns_av_sigmaI/netI 0.0466
_diffrn_reflns_limit_h_max 11
_diffrn_reflns_limit_h_min -11
_diffrn_reflns_limit_k_max 12
_diffrn_reflns_limit_k_min -14
_diffrn_reflns_limit_l_max 11
_diffrn_reflns_limit_l_min -15
_diffrn_reflns_number 7198
_diffrn_reflns_theta_max 23.29
_diffrn_reflns_theta_min 1.59
_diffrn_standards_decay_% ?
_diffrn_standards_interval_count ?
_diffrn_standards_interval_time ?
_diffrn_standards_number ?
_exptl_absorpt_coefficient_mu 5.957
_exptl_absorpt_correction_T_max 1.000000
_exptl_absorpt_correction_T_min 0.758585
_exptl_absorpt_correction_type multi-scan
_exptl_absorpt_process_details 'SADABS (Bruker AXS, 1999)'
_exptl_crystal_colour burgundy
_exptl_crystal_density_diffrn 1.889
_exptl_crystal_density_meas ?
_exptl_crystal_density_method 'not measured'
_exptl_crystal_description 'square prism'
_exptl_crystal_F_000 932
_exptl_crystal_size_max 0.35
_exptl_crystal_size_mid 0.26
_exptl_crystal_size_min 0.11
_refine_ls_extinction_coef ?
_refine_ls_extinction_method none
_refine_ls_goodness_of_fit_ref 1.020
_refine_ls_hydrogen_treatment 'riding model'
_refine_ls_matrix_type full
_refine_ls_number_parameters 461
_refine_ls_number_reflns 4767
_refine_ls_number_restraints 0
_refine_ls_restrained_S_all 1.020
_refine_ls_R_factor_all 0.0343
_refine_ls_R_factor_gt 0.0282
_refine_ls_shift/su_max 0.000
_refine_ls_shift/su_mean 0.000
_refine_ls_structure_factor_coef Fsqd
_refine_ls_weighting_details 'calc w=1/[\s^2^(Fo^2^)+(0.0364P)^2^+0.0000P] where P=(Fo^2^+2Fc^2^)/3'
_refine_ls_weighting_scheme calc
_refine_ls_wR_factor_gt 0.0666
_refine_ls_wR_factor_ref 0.0687
_reflns_number_gt 4252
_reflns_number_total 4767
_reflns_threshold_expression >2sigma(I)
_cod_depositor_comments
;
The following automatic conversions were performed:
'_symmetry_cell_setting' value 'Triclinic' changed to 'triclinic'
according to '/home/saulius/struct/CIF-dictionaries/cif_core.dic'
dictionary named 'cif_core.dic' version 2.4.1 from
2010-06-29.

'_exptl_absorpt_correction_type' value 'multiscan' changed to
'multi-scan' according to
'/home/saulius/struct/CIF-dictionaries/cif_core.dic' dictionary named
'cif_core.dic' version 2.4.1 from 2010-06-29.

Automatic conversion script
Id: cif_fix_enum 1527 2010-12-29 10:47:43Z saulius 
;
_cod_original_sg_symbol_H-M P-1
_cod_database_code 4000322

loop_
_symmetry_equiv_pos_as_xyz
'x, y, z'
'-x, -y, -z'

loop_
_atom_site_label
_atom_site_type_symbol
_atom_site_fract_x
_atom_site_fract_y
_atom_site_fract_z
_atom_site_U_iso_or_equiv
_atom_site_adp_type
_atom_site_occupancy
_atom_site_symmetry_multiplicity
_atom_site_calc_flag
_atom_site_refinement_flags
_atom_site_disorder_assembly
_atom_site_disorder_group
Bi1 Bi 0.31903(2) 0.275032(15) 0.352436(15) 0.02803(9) Uani 1 1 d . A .
Cu1 Cu 0.68184(7) 0.28430(5) 0.46330(5) 0.03389(17) Uani 1 1 d . . .
O1 O 0.5749(4) 0.2952(3) 0.3245(3) 0.0345(9) Uani 1 1 d . . .
N1 N 0.8081(5) 0.2213(4) 0.4215(4) 0.0456(13) Uani 1 1 d . . .
C1 C 0.5987(6) 0.2690(4) 0.2380(4) 0.0361(14) Uani 1 1 d . . .
O2 O 0.5779(4) 0.3623(3) 0.5122(3) 0.0320(9) Uani 1 1 d . . .
N2 N 0.7719(5) 0.2513(4) 0.5993(4) 0.0405(12) Uani 1 1 d . . .
C2 C 0.5126(7) 0.2865(4) 0.1420(5) 0.0453(15) Uani 1 1 d . . .
H2A H 0.4390 0.3153 0.1400 0.054 Uiso 1 1 calc R . .
C3 C 0.5346(8) 0.2621(5) 0.0508(5) 0.0563(19) Uani 1 1 d . . .
H3A H 0.4775 0.2768 -0.0110 0.068 Uiso 1 1 calc R . .
C4 C 0.6400(9) 0.2161(6) 0.0492(6) 0.069(2) Uani 1 1 d . . .
H4A H 0.6526 0.1980 -0.0129 0.082 Uiso 1 1 calc R . .
C5 C 0.7236(8) 0.1985(6) 0.1407(6) 0.063(2) Uani 1 1 d . . .
H5A H 0.7953 0.1686 0.1401 0.075 Uiso 1 1 calc R . .
C6 C 0.7085(7) 0.2226(4) 0.2371(5) 0.0432(15) Uani 1 1 d . . .
C7 C 0.8049(7) 0.2018(5) 0.3279(6) 0.0497(17) Uani 1 1 d . . .
H7A H 0.8721 0.1710 0.3188 0.060 Uiso 1 1 calc R . .
C8 C 0.9181(8) 0.2016(6) 0.5093(6) 0.067(2) Uani 1 1 d . . .
H8A H 1.0049 0.2632 0.5336 0.080 Uiso 1 1 calc R . .
H8B H 0.9438 0.1411 0.4881 0.080 Uiso 1 1 calc R . .
C9 C 0.8575(8) 0.1798(5) 0.5944(6) 0.062(2) Uani 1 1 d . . .
H9A H 0.7962 0.1063 0.5810 0.075 Uiso 1 1 calc R . .
H9B H 0.9360 0.1914 0.6606 0.075 Uiso 1 1 calc R . .
C10 C 0.7608(6) 0.2837(5) 0.6850(5) 0.0427(15) Uani 1 1 d . . .
H10A H 0.8123 0.2627 0.7451 0.051 Uiso 1 1 calc R . .
C11 C 0.6756(6) 0.3497(4) 0.6961(4) 0.0341(13) Uani 1 1 d . . .
C12 C 0.6749(7) 0.3775(5) 0.7972(5) 0.0460(16) Uani 1 1 d . . .
H12A H 0.7315 0.3544 0.8535 0.055 Uiso 1 1 calc R . .
C13 C 0.5939(7) 0.4367(5) 0.8137(5) 0.0524(17) Uani 1 1 d . . .
H13A H 0.5949 0.4539 0.8807 0.063 Uiso 1 1 calc R . .
C14 C 0.5095(6) 0.4715(4) 0.7308(5) 0.0411(15) Uani 1 1 d . . .
H14A H 0.4538 0.5122 0.7425 0.049 Uiso 1 1 calc R . .
C15 C 0.5068(6) 0.4470(4) 0.6320(4) 0.0340(13) Uani 1 1 d . . .
H15A H 0.4496 0.4718 0.5776 0.041 Uiso 1 1 calc R . .
C16 C 0.5883(6) 0.3853(4) 0.6107(4) 0.0302(12) Uani 1 1 d . . .
O21 O 0.2497(4) 0.2015(3) 0.6826(3) 0.0447(10) Uani 1 1 d . . .
H21A H 0.2362 0.2225 0.6262 0.067 Uiso 1 1 calc R . .
C21 C 0.3357(6) 0.1388(4) 0.6920(4) 0.0312(13) Uani 1 1 d . . .
O22 O 0.2750(4) 0.2203(3) 0.5014(3) 0.0314(8) Uani 1 1 d . . .
C22 C 0.3778(6) 0.1001(4) 0.7857(4) 0.0384(14) Uani 1 1 d . . .
H22A H 0.3460 0.1173 0.8389 0.046 Uiso 1 1 calc R . .
O23 O 0.3963(4) 0.1347(3) 0.4432(3) 0.0343(9) Uani 1 1 d . . .
C23 C 0.4659(6) 0.0368(4) 0.8003(5) 0.0380(14) Uani 1 1 d . . .
H23A H 0.4931 0.0115 0.8632 0.046 Uiso 1 1 calc R . .
C24 C 0.5142(6) 0.0105(4) 0.7221(4) 0.0365(14) Uani 1 1 d . . .
H24A H 0.5741 -0.0320 0.7320 0.044 Uiso 1 1 calc R . .
C25 C 0.4725(6) 0.0479(4) 0.6296(4) 0.0335(13) Uani 1 1 d . . .
H25A H 0.5045 0.0297 0.5769 0.040 Uiso 1 1 calc R . .
C26 C 0.3834(5) 0.1127(4) 0.6121(4) 0.0274(12) Uani 1 1 d . . .
C27 C 0.3501(6) 0.1566(4) 0.5142(4) 0.0291(12) Uani 1 1 d . . .
O31A O -0.0099(8) 0.4341(6) 0.0862(6) 0.069(2) Uani 0.602(6) 1 d P A 1
H31A H 0.0466 0.4004 0.1071 0.103 Uiso 0.602(6) 1 calc PR A 1
H36A H 0.0143(12) 0.4772(9) 0.4204(9) 0.083 Uiso 1 1 d . B 1
O31B O 0.0143(12) 0.4772(9) 0.4204(9) 0.069(2) Uani 0.398(6) 1 d P A 2
H31C H 0.0690 0.4412 0.4282 0.103 Uiso 0.398(6) 1 calc PR A 2
H31B H -0.0099(8) 0.4341(6) 0.0862(6) 0.083 Uiso 1 1 d . C 2
O32 O 0.1503(4) 0.3438(3) 0.2144(3) 0.0393(9) Uani 1 1 d . A .
O33 O 0.1556(4) 0.3618(3) 0.3770(3) 0.0404(10) Uani 1 1 d . A .
C31 C -0.0446(5) 0.4615(3) 0.1555(3) 0.0541(18) Uani 1 1 d G . .
C32 C -0.1428(5) 0.5182(4) 0.1301(4) 0.088(3) Uani 1 1 d G A .
H32A H -0.1791 0.5304 0.0620 0.105 Uiso 1 1 calc R . .
C33 C -0.1868(4) 0.5567(3) 0.2065(5) 0.095(4) Uani 1 1 d G A .
H33A H -0.2525 0.5946 0.1895 0.114 Uiso 1 1 calc R . .
C34 C -0.1325(5) 0.5385(3) 0.3083(5) 0.079(3) Uani 1 1 d G A .
H34A H -0.1620 0.5642 0.3594 0.095 Uiso 1 1 calc R . .
C35 C -0.0343(4) 0.4818(3) 0.3337(3) 0.0526(18) Uani 1 1 d G A .
C36 C 0.0096(4) 0.4433(3) 0.2573(3) 0.0391(15) Uani 1 1 d G A .
C37 C 0.1107(6) 0.3795(4) 0.2821(5) 0.0343(14) Uani 1 1 d . . .
O41 O 0.2256(4) 0.0029(3) 0.0452(3) 0.0392(9) Uani 1 1 d . . .
H41A H 0.2666 0.0604 0.0839 0.059 Uiso 1 1 calc R . .
C41 C 0.1154(6) -0.0546(4) 0.0738(4) 0.0304(12) Uani 1 1 d . A .
O42 O 0.2678(4) 0.1467(3) 0.2000(3) 0.0343(9) Uani 1 1 d . . .
C42 C 0.0378(6) -0.1563(4) 0.0182(5) 0.0394(14) Uani 1 1 d . . .
H42A H 0.0626 -0.1817 -0.0357 0.047 Uiso 1 1 calc R . .
O43 O 0.1161(4) 0.1268(3) 0.2853(3) 0.0320(8) Uani 1 1 d . . .
C43 C -0.0751(7) -0.2191(5) 0.0423(5) 0.0446(15) Uani 1 1 d . . .
H43A H -0.1249 -0.2875 0.0052 0.054 Uiso 1 1 calc R . .
C44 C -0.1166(6) -0.1836(4) 0.1203(5) 0.0409(15) Uani 1 1 d . . .
H44A H -0.1947 -0.2268 0.1350 0.049 Uiso 1 1 calc R . .
C45 C -0.0402(6) -0.0824(4) 0.1765(4) 0.0341(13) Uani 1 1 d . A .
H45A H -0.0665 -0.0580 0.2301 0.041 Uiso 1 1 calc R . .
C46 C 0.0758(5) -0.0164(4) 0.1540(4) 0.0262(12) Uani 1 1 d . . .
C47 C 0.1553(6) 0.0900(4) 0.2148(4) 0.0285(12) Uani 1 1 d . A .

loop_
_atom_site_aniso_label
_atom_site_aniso_U_11
_atom_site_aniso_U_22
_atom_site_aniso_U_33
_atom_site_aniso_U_23
_atom_site_aniso_U_13
_atom_site_aniso_U_12
Bi1 0.02862(13) 0.03183(13) 0.02700(13) 0.00450(8) 0.00940(9) 0.01502(9)
Cu1 0.0276(4) 0.0388(4) 0.0356(4) 0.0015(3) 0.0074(3) 0.0163(3)
O1 0.034(2) 0.043(2) 0.032(2) 0.0014(17) 0.0150(18) 0.0169(17)
N1 0.031(3) 0.051(3) 0.056(4) 0.000(3) 0.012(3) 0.020(2)
C1 0.036(3) 0.029(3) 0.040(4) 0.001(3) 0.019(3) 0.000(2)
O2 0.032(2) 0.037(2) 0.027(2) 0.0036(16) 0.0047(17) 0.0192(17)
N2 0.032(3) 0.044(3) 0.041(3) 0.004(2) -0.001(2) 0.020(2)
C2 0.050(4) 0.043(3) 0.036(4) -0.002(3) 0.018(3) 0.002(3)
C3 0.066(5) 0.050(4) 0.038(4) -0.004(3) 0.020(4) -0.005(3)
C4 0.067(5) 0.080(5) 0.050(5) -0.018(4) 0.040(4) -0.008(4)
C5 0.049(4) 0.066(5) 0.074(6) -0.018(4) 0.042(4) 0.001(4)
C6 0.037(4) 0.036(3) 0.052(4) -0.008(3) 0.024(3) -0.001(3)
C7 0.032(4) 0.043(4) 0.078(5) -0.006(3) 0.029(4) 0.009(3)
C8 0.046(4) 0.085(5) 0.069(5) -0.004(4) 0.004(4) 0.040(4)
C9 0.054(4) 0.053(4) 0.074(5) 0.008(4) -0.001(4) 0.036(4)
C10 0.036(3) 0.049(4) 0.038(4) 0.015(3) 0.000(3) 0.017(3)
C11 0.034(3) 0.034(3) 0.028(3) 0.005(2) 0.008(3) 0.004(3)
C12 0.044(4) 0.052(4) 0.028(4) 0.010(3) 0.002(3) 0.005(3)
C13 0.054(4) 0.059(4) 0.035(4) -0.004(3) 0.016(3) 0.006(3)
C14 0.043(4) 0.034(3) 0.042(4) -0.001(3) 0.016(3) 0.006(3)
C15 0.037(3) 0.032(3) 0.030(3) 0.000(2) 0.011(3) 0.008(3)
C16 0.030(3) 0.029(3) 0.027(3) 0.004(2) 0.009(2) 0.003(2)
O21 0.055(3) 0.061(3) 0.042(3) 0.019(2) 0.026(2) 0.042(2)
C21 0.031(3) 0.036(3) 0.030(3) 0.005(2) 0.014(3) 0.012(2)
O22 0.030(2) 0.036(2) 0.035(2) 0.0096(17) 0.0107(17) 0.0209(17)
C22 0.041(3) 0.048(3) 0.029(3) 0.002(3) 0.016(3) 0.016(3)
O23 0.046(2) 0.037(2) 0.030(2) 0.0083(17) 0.0185(19) 0.0218(18)
C23 0.042(3) 0.042(3) 0.033(3) 0.010(3) 0.010(3) 0.020(3)
C24 0.040(3) 0.037(3) 0.041(4) 0.007(3) 0.015(3) 0.025(3)
C25 0.041(3) 0.038(3) 0.031(3) 0.006(3) 0.016(3) 0.023(3)
C26 0.026(3) 0.025(3) 0.030(3) 0.002(2) 0.008(2) 0.008(2)
C27 0.029(3) 0.029(3) 0.026(3) -0.001(2) 0.009(2) 0.006(2)
O31A 0.073(5) 0.093(5) 0.057(5) 0.025(4) 0.026(4) 0.044(4)
O31B 0.073(5) 0.093(5) 0.057(5) 0.025(4) 0.026(4) 0.044(4)
O32 0.044(2) 0.045(2) 0.033(2) 0.0052(18) 0.0110(19) 0.0229(19)
O33 0.048(2) 0.047(2) 0.035(2) 0.0079(19) 0.016(2) 0.027(2)
C31 0.041(4) 0.050(4) 0.072(5) 0.024(4) 0.015(4) 0.017(3)
C32 0.054(5) 0.070(5) 0.148(9) 0.071(6) 0.030(5) 0.030(4)
C33 0.044(5) 0.056(5) 0.199(12) 0.059(6) 0.042(6) 0.032(4)
C34 0.042(4) 0.034(4) 0.172(10) 0.011(5) 0.045(5) 0.021(3)
C35 0.036(4) 0.031(3) 0.084(6) -0.001(3) 0.014(4) 0.010(3)
C36 0.030(3) 0.028(3) 0.061(4) 0.013(3) 0.016(3) 0.009(2)
C37 0.029(3) 0.026(3) 0.043(4) 0.002(3) 0.006(3) 0.009(2)
O41 0.037(2) 0.046(2) 0.036(2) 0.0023(18) 0.0180(19) 0.0107(18)
C41 0.034(3) 0.038(3) 0.026(3) 0.011(2) 0.013(3) 0.018(3)
O42 0.029(2) 0.040(2) 0.035(2) 0.0062(17) 0.0113(18) 0.0116(17)
C42 0.045(4) 0.042(3) 0.036(4) 0.000(3) 0.015(3) 0.021(3)
O43 0.031(2) 0.035(2) 0.032(2) 0.0017(17) 0.0131(17) 0.0124(16)
C43 0.051(4) 0.036(3) 0.050(4) 0.003(3) 0.022(3) 0.014(3)
C44 0.043(4) 0.033(3) 0.053(4) 0.012(3) 0.025(3) 0.012(3)
C45 0.038(3) 0.039(3) 0.033(3) 0.008(3) 0.016(3) 0.018(3)
C46 0.028(3) 0.030(3) 0.024(3) 0.009(2) 0.008(2) 0.015(2)
C47 0.029(3) 0.035(3) 0.026(3) 0.010(2) 0.007(2) 0.020(3)
